data_4340078
loop_
_publ_author_name
'Barrett, Brittany J.'
'Iluc, Vlad M.'

_publ_section_title
;
 Coordination of a Hemilabile Pincer Ligand with an Olefinic Backbone to
 Mid-to-Late Transition Metals.
;
_journal_issue 14
_journal_name_full 'Inorganic chemistry'
_journal_page_first 7248
_journal_page_last 7259
_journal_paper_doi 10.1021/ic500549z
_journal_volume 53
_journal_year 2014
_chemical_formula_sum 'C26 H38 Ag F6 P3'
_chemical_formula_weight 665.34
_chemical_name_systematic
; 
 ? 
;
_space_group_IT_number 19
_symmetry_cell_setting orthorhombic
_symmetry_space_group_name_Hall 'P 2ac 2ab'
_symmetry_space_group_name_H-M 'P 21 21 21'
_atom_sites_solution_hydrogens geom
_atom_sites_solution_primary direct
_atom_sites_solution_secondary difmap
_audit_creation_method SHELXL-97
_cell_angle_alpha 90.00
_cell_angle_beta 90.00
_cell_angle_gamma 90.00
_cell_formula_units_Z 4
_cell_length_a 9.8584(6)
_cell_length_b 12.6977(7)
_cell_length_c 23.1548(13)
_cell_measurement_temperature 120(2)
_cell_volume 2898.5(3)
_computing_structure_refinement 'SHELXL-97 (Sheldrick, 1997)'
_computing_structure_solution 'SHELXS-97 (Sheldrick, 1990)'
_diffrn_ambient_temperature 120(2)
_diffrn_measured_fraction_theta_full 1.000
_diffrn_measured_fraction_theta_max 1.000
_diffrn_radiation_monochromator graphite
_diffrn_radiation_source 'fine-focus sealed tube'
_diffrn_radiation_type MoK\a
_diffrn_radiation_wavelength 0.71073
_diffrn_reflns_av_R_equivalents 0.0390
_diffrn_reflns_av_sigmaI/netI 0.0277
_diffrn_reflns_limit_h_max 13
_diffrn_reflns_limit_h_min -13
_diffrn_reflns_limit_k_max 17
_diffrn_reflns_limit_k_min -16
_diffrn_reflns_limit_l_max 30
_diffrn_reflns_limit_l_min -24
_diffrn_reflns_number 53763
_diffrn_reflns_theta_full 25.00
_diffrn_reflns_theta_max 28.42
_diffrn_reflns_theta_min 1.76
_exptl_absorpt_coefficient_mu 0.914
_exptl_absorpt_correction_T_max 0.9681
_exptl_absorpt_correction_T_min 0.8826
_exptl_absorpt_correction_type multi-scan
_exptl_absorpt_process_details 'Bruker AXS area detector scaling and absorption correction'
_exptl_crystal_density_diffrn 1.525
_exptl_crystal_density_method 'not measured'
_exptl_crystal_F_000 1360
_exptl_crystal_size_max 0.22
_exptl_crystal_size_mid 0.15
_exptl_crystal_size_min 0.12
_refine_diff_density_max 0.562
_refine_diff_density_min -0.481
_refine_diff_density_rms 0.066
_refine_ls_abs_structure_details 'Flack H D (1983), Acta Cryst. A39, 876-881'
_refine_ls_abs_structure_Flack -0.020(16)
_refine_ls_extinction_method none
_refine_ls_goodness_of_fit_ref 1.040
_refine_ls_hydrogen_treatment constr
_refine_ls_matrix_type full
_refine_ls_number_parameters 333
_refine_ls_number_reflns 7281
_refine_ls_number_restraints 0
_refine_ls_restrained_S_all 1.040
_refine_ls_R_factor_all 0.0313
_refine_ls_R_factor_gt 0.0271
_refine_ls_shift/su_max 0.002
_refine_ls_shift/su_mean 0.000
_refine_ls_structure_factor_coef Fsqd
_refine_ls_weighting_details 'calc w=1/[\s^2^(Fo^2^)+(0.0251P)^2^+2.2331P] where P=(Fo^2^+2Fc^2^)/3'
_refine_ls_weighting_scheme calc
_refine_ls_wR_factor_gt 0.0590
_refine_ls_wR_factor_ref 0.0611
_reflns_number_gt 6793
_reflns_number_total 7281
_reflns_threshold_expression >2sigma(I)
_cod_data_source_file ic500549z_si_002.cif
_cod_data_source_block bb29
_cod_depositor_comments 'Adding full bibliography for 4340069--4340078.cif.'
_cod_original_sg_symbol_H-M P2(1)2(1)2(1)
_cod_database_code 4340078

loop_
_symmetry_equiv_pos_as_xyz
'x, y, z'
'-x+1/2, -y, z+1/2'
'-x, y+1/2, -z+1/2'
'x+1/2, -y+1/2, -z'

loop_
_atom_site_label
_atom_site_type_symbol
_atom_site_fract_x
_atom_site_fract_y
_atom_site_fract_z
_atom_site_U_iso_or_equiv
_atom_site_adp_type
_atom_site_occupancy
_atom_site_symmetry_multiplicity
_atom_site_calc_flag
_atom_site_refinement_flags
Ag Ag 0.13633(2) 0.564271(13) 0.384110(7) 0.01901(5) Uani 1 1 d .
P2 P 0.12757(7) 0.65221(4) 0.29369(2) 0.01436(11) Uani 1 1 d .
C2 C 0.1087(3) 0.77810(18) 0.41314(10) 0.0185(5) Uani 1 1 d .
H2 H 0.0168 0.7556 0.4127 0.022 Uiso 1 1 calc R
C1 C 0.1826(3) 0.75822(19) 0.45971(11) 0.0182(5) Uani 1 1 d .
H1 H 0.2779 0.7681 0.4567 0.022 Uiso 1 1 calc R
P1 P 0.12347(7) 0.50758(4) 0.48188(3) 0.01728(12) Uani 1 1 d .
C11 C 0.0908(3) 0.61807(19) 0.53063(11) 0.0178(5) Uani 1 1 d .
C12 C 0.1285(3) 0.72151(17) 0.51651(10) 0.0172(4) Uani 1 1 d .
C13 C 0.1165(3) 0.79934(19) 0.55879(11) 0.0224(5) Uani 1 1 d .
H13 H 0.1451 0.8690 0.5502 0.027 Uiso 1 1 calc R
C14 C 0.0642(3) 0.7775(2) 0.61281(12) 0.0225(5) Uani 1 1 d .
H14 H 0.0563 0.8319 0.6407 0.027 Uiso 1 1 calc R
C15 C 0.0231(3) 0.6760(2) 0.62619(11) 0.0221(5) Uani 1 1 d .
H15 H -0.0143 0.6604 0.6630 0.027 Uiso 1 1 calc R
C16 C 0.0375(3) 0.5982(2) 0.58525(11) 0.0203(5) Uani 1 1 d .
H16 H 0.0102 0.5285 0.5946 0.024 Uiso 1 1 calc R
C21 C 0.1772(2) 0.78854(18) 0.30643(10) 0.0153(5) Uani 1 1 d .
C22 C 0.1631(2) 0.83397(19) 0.36158(11) 0.0170(5) Uani 1 1 d .
C26 C 0.2337(3) 0.84786(19) 0.26175(11) 0.0177(5) Uani 1 1 d .
H26 H 0.2437 0.8173 0.2245 0.021 Uiso 1 1 calc R
C25 C 0.2753(2) 0.95060(19) 0.27089(11) 0.0189(5) Uani 1 1 d .
H25 H 0.3152 0.9896 0.2403 0.023 Uiso 1 1 calc R
C24 C 0.2590(3) 0.99644(19) 0.32443(12) 0.0206(5) Uani 1 1 d .
H24 H 0.2863 1.0673 0.3306 0.025 Uiso 1 1 calc R
C23 C 0.2026(2) 0.9388(2) 0.36923(10) 0.0197(5) Uani 1 1 d .
H23 H 0.1906 0.9711 0.4059 0.024 Uiso 1 1 calc R
F31 F 0.5043(2) 0.32938(15) 0.43082(8) 0.0424(5) Uani 1 1 d .
C31 C 0.2825(3) 0.4519(2) 0.50970(11) 0.0249(6) Uani 1 1 d .
H31 H 0.3022 0.3871 0.4866 0.030 Uiso 1 1 calc R
F32 F 0.3365(2) 0.39227(18) 0.37270(8) 0.0542(6) Uani 1 1 d .
C32 C -0.0099(3) 0.4103(2) 0.49405(12) 0.0289(7) Uani 1 1 d .
H32 H -0.0105 0.3905 0.5358 0.035 Uiso 1 1 calc R
F33 F 0.5543(3) 0.4324(2) 0.35592(12) 0.0884(9) Uani 1 1 d .
C33 C 0.2776(4) 0.4189(3) 0.57318(13) 0.0471(10) Uani 1 1 d .
H33A H 0.2578 0.4806 0.5972 0.071 Uiso 1 1 calc R
H33B H 0.3655 0.3892 0.5844 0.071 Uiso 1 1 calc R
H33C H 0.2065 0.3659 0.5786 0.071 Uiso 1 1 calc R
F34 F 0.3910(4) 0.22062(19) 0.37289(14) 0.1019(11) Uani 1 1 d .
C34 C 0.3973(3) 0.5291(2) 0.49857(15) 0.0384(8) Uani 1 1 d .
H34A H 0.3811 0.5939 0.5205 0.058 Uiso 1 1 calc R
H34B H 0.4013 0.5456 0.4573 0.058 Uiso 1 1 calc R
H34C H 0.4834 0.4976 0.5108 0.058 Uiso 1 1 calc R
F35 F 0.6075(3) 0.2620(3) 0.35454(10) 0.1058(13) Uani 1 1 d .
C35 C 0.0219(4) 0.3123(2) 0.45798(14) 0.0438(9) Uani 1 1 d .
H35A H 0.1090 0.2826 0.4703 0.066 Uiso 1 1 calc R
H35B H 0.0268 0.3316 0.4171 0.066 Uiso 1 1 calc R
H35C H -0.0498 0.2598 0.4636 0.066 Uiso 1 1 calc R
F36 F 0.4417(3) 0.3234(2) 0.29622(9) 0.0723(8) Uani 1 1 d .
C36 C -0.1481(3) 0.4560(3) 0.47818(15) 0.0455(8) Uani 1 1 d .
H36A H -0.2190 0.4044 0.4869 0.068 Uiso 1 1 calc R
H36B H -0.1498 0.4728 0.4369 0.068 Uiso 1 1 calc R
H36C H -0.1641 0.5203 0.5006 0.068 Uiso 1 1 calc R
C41 C 0.2412(3) 0.59856(19) 0.23819(11) 0.0170(5) Uani 1 1 d .
H41 H 0.2325 0.6418 0.2023 0.020 Uiso 1 1 calc R
C42 C -0.0409(3) 0.6609(2) 0.25927(12) 0.0211(5) Uani 1 1 d .
H42 H -0.0675 0.5877 0.2481 0.025 Uiso 1 1 calc R
C43 C 0.3878(3) 0.6020(2) 0.25878(11) 0.0231(5) Uani 1 1 d .
H43A H 0.4139 0.6751 0.2665 0.035 Uiso 1 1 calc R
H43B H 0.4471 0.5726 0.2289 0.035 Uiso 1 1 calc R
H43C H 0.3969 0.5605 0.2943 0.035 Uiso 1 1 calc R
C44 C 0.1976(3) 0.4859(2) 0.22517(12) 0.0244(6) Uani 1 1 d .
H44A H 0.1984 0.4446 0.2609 0.037 Uiso 1 1 calc R
H44B H 0.2606 0.4546 0.1973 0.037 Uiso 1 1 calc R
H44C H 0.1058 0.4862 0.2089 0.037 Uiso 1 1 calc R
C45 C -0.1460(3) 0.6997(2) 0.30249(12) 0.0295(6) Uani 1 1 d .
H45A H -0.1440 0.6548 0.3369 0.044 Uiso 1 1 calc R
H45B H -0.2363 0.6967 0.2849 0.044 Uiso 1 1 calc R
H45C H -0.1253 0.7724 0.3135 0.044 Uiso 1 1 calc R
C46 C -0.0428(3) 0.7267(2) 0.20432(12) 0.0260(6) Uani 1 1 d .
H46A H -0.0132 0.7986 0.2132 0.039 Uiso 1 1 calc R
H46B H -0.1351 0.7284 0.1886 0.039 Uiso 1 1 calc R
H46C H 0.0186 0.6955 0.1758 0.039 Uiso 1 1 calc R
P3 P 0.46928(10) 0.32493(7) 0.36344(3) 0.03472(19) Uani 1 1 d .

loop_
_atom_site_aniso_label
_atom_site_aniso_U_11
_atom_site_aniso_U_22
_atom_site_aniso_U_33
_atom_site_aniso_U_23
_atom_site_aniso_U_13
_atom_site_aniso_U_12
Ag 0.02751(9) 0.01926(8) 0.01027(8) 0.00292(7) 0.00170(8) -0.00215(8)
P2 0.0181(3) 0.0147(2) 0.0104(3) 0.00083(19) 0.0007(3) -0.0018(2)
C2 0.0185(13) 0.0209(11) 0.0161(12) -0.0040(9) 0.0023(10) -0.0015(9)
C1 0.0207(12) 0.0190(12) 0.0148(12) 0.0009(9) 0.0031(10) 0.0005(9)
P1 0.0258(3) 0.0162(3) 0.0099(3) 0.0006(2) 0.0035(3) -0.0004(3)
C11 0.0187(12) 0.0212(12) 0.0136(12) 0.0001(9) 0.0010(9) 0.0021(9)
C12 0.0171(11) 0.0223(11) 0.0122(11) 0.0001(8) 0.0016(11) 0.0017(10)
C13 0.0253(14) 0.0216(11) 0.0202(13) -0.0022(9) 0.0026(11) -0.0010(11)
C14 0.0234(12) 0.0292(12) 0.0150(12) -0.0081(11) 0.0032(11) 0.0003(10)
C15 0.0204(12) 0.0306(13) 0.0154(14) -0.0030(10) 0.0024(10) 0.0003(10)
C16 0.0218(12) 0.0239(12) 0.0151(12) 0.0022(10) 0.0038(10) -0.0003(10)
C21 0.0170(11) 0.0156(11) 0.0134(12) 0.0012(9) -0.0008(9) -0.0013(8)
C22 0.0160(12) 0.0204(11) 0.0146(11) 0.0002(9) -0.0005(9) 0.0013(9)
C26 0.0202(12) 0.0190(12) 0.0138(12) 0.0013(9) 0.0001(10) 0.0000(9)
C25 0.0194(11) 0.0190(12) 0.0183(12) 0.0070(10) -0.0004(9) -0.0009(10)
C24 0.0214(12) 0.0144(11) 0.0261(14) 0.0022(10) -0.0048(11) 0.0007(9)
C23 0.0223(11) 0.0192(10) 0.0177(12) -0.0033(10) -0.0020(9) 0.0028(10)
F31 0.0567(12) 0.0480(11) 0.0226(9) 0.0021(8) 0.0047(9) 0.0192(10)
C31 0.0352(15) 0.0253(14) 0.0141(12) -0.0040(10) 0.0003(11) 0.0090(12)
F32 0.0514(13) 0.0798(14) 0.0313(11) -0.0002(10) 0.0051(9) 0.0354(11)
C32 0.0432(17) 0.0262(15) 0.0173(13) 0.0001(10) 0.0075(12) -0.0146(12)
F33 0.0845(19) 0.096(2) 0.0848(19) 0.0595(18) -0.0125(15) -0.0209(17)
C33 0.066(2) 0.061(2) 0.0140(14) 0.0054(14) 0.0001(15) 0.0366(19)
F34 0.150(3) 0.0496(13) 0.106(2) 0.0202(14) -0.059(2) -0.0426(17)
C34 0.0321(17) 0.0374(16) 0.046(2) -0.0107(14) -0.0097(14) 0.0042(12)
F35 0.120(3) 0.161(3) 0.0371(13) 0.0102(15) 0.0123(15) 0.113(2)
C35 0.076(3) 0.0240(15) 0.0312(18) -0.0058(12) 0.0096(17) -0.0190(16)
F36 0.102(2) 0.0938(18) 0.0209(10) -0.0121(11) -0.0110(11) 0.0587(16)
C36 0.0352(17) 0.062(2) 0.0394(18) -0.0106(16) 0.0065(16) -0.0168(17)
C41 0.0222(12) 0.0177(11) 0.0110(11) 0.0018(9) 0.0017(10) -0.0002(9)
C42 0.0193(12) 0.0230(12) 0.0209(13) -0.0013(10) -0.0051(10) -0.0018(10)
C43 0.0231(14) 0.0253(12) 0.0210(13) 0.0018(10) 0.0019(11) 0.0034(10)
C44 0.0330(15) 0.0185(12) 0.0217(14) -0.0034(10) 0.0019(12) -0.0006(11)
C45 0.0239(13) 0.0353(14) 0.0293(15) 0.0028(11) 0.0022(13) 0.0004(13)
C46 0.0251(14) 0.0331(15) 0.0197(14) 0.0024(11) -0.0067(11) 0.0006(11)
P3 0.0512(5) 0.0331(4) 0.0199(4) 0.0003(3) 0.0077(4) 0.0192(4)

loop_
_atom_type_symbol
_atom_type_description
_atom_type_scat_dispersion_real
_atom_type_scat_dispersion_imag
_atom_type_scat_source
C C 0.0033 0.0016 'International Tables Vol C Tables 4.2.6.8 and 6.1.1.4'
H H 0.0000 0.0000 'International Tables Vol C Tables 4.2.6.8 and 6.1.1.4'
F F 0.0171 0.0103 'International Tables Vol C Tables 4.2.6.8 and 6.1.1.4'
P P 0.1023 0.0942 'International Tables Vol C Tables 4.2.6.8 and 6.1.1.4'
Ag Ag -0.8971 1.1015 'International Tables Vol C Tables 4.2.6.8 and 6.1.1.4'

loop_
_geom_angle_atom_site_label_1
_geom_angle_atom_site_label_2
_geom_angle_atom_site_label_3
_geom_angle
P2 Ag P1 168.38(2)
C21 P2 C41 107.56(11)
C21 P2 C42 104.76(11)
C41 P2 C42 105.60(12)
C21 P2 Ag 107.10(8)
C41 P2 Ag 114.87(8)
C42 P2 Ag 116.22(9)
C1 C2 C22 123.1(2)
C1 C2 H2 118.5
C22 C2 H2 118.5
C2 C1 C12 125.4(2)
C2 C1 H1 117.3
C12 C1 H1 117.3
C32 P1 C11 107.27(12)
C32 P1 C31 107.45(14)
C11 P1 C31 103.25(12)
C32 P1 Ag 112.96(10)
C11 P1 Ag 111.37(8)
C31 P1 Ag 113.89(9)
C16 C11 C12 118.8(2)
C16 C11 P1 119.18(19)
C12 C11 P1 121.84(19)
C13 C12 C11 118.5(2)
C13 C12 C1 115.2(2)
C11 C12 C1 126.3(2)
C14 C13 C12 121.6(2)
C14 C13 H13 119.2
C12 C13 H13 119.2
C13 C14 C15 119.9(2)
C13 C14 H14 120.1
C15 C14 H14 120.1
C16 C15 C14 118.9(2)
C16 C15 H15 120.5
C14 C15 H15 120.5
C15 C16 C11 122.3(2)
C15 C16 H16 118.9
C11 C16 H16 118.9
C26 C21 C22 119.4(2)
C26 C21 P2 119.98(19)
C22 C21 P2 120.60(18)
C23 C22 C21 118.5(2)
C23 C22 C2 116.9(2)
C21 C22 C2 124.6(2)
C25 C26 C21 120.9(2)
C25 C26 H26 119.5
C21 C26 H26 119.5
C24 C25 C26 120.0(2)
C24 C25 H25 120.0
C26 C25 H25 120.0
C25 C24 C23 119.8(2)
C25 C24 H24 120.1
C23 C24 H24 120.1
C24 C23 C22 121.3(2)
C24 C23 H23 119.3
C22 C23 H23 119.3
C34 C31 C33 111.3(3)
C34 C31 P1 109.1(2)
C33 C31 P1 114.6(2)
C34 C31 H31 107.2
C33 C31 H31 107.2
P1 C31 H31 107.2
C36 C32 C35 111.1(3)
C36 C32 P1 110.4(2)
C35 C32 P1 108.6(2)
C36 C32 H32 108.9
C35 C32 H32 108.9
P1 C32 H32 108.9
C31 C33 H33A 109.5
C31 C33 H33B 109.5
H33A C33 H33B 109.5
C31 C33 H33C 109.5
H33A C33 H33C 109.5
H33B C33 H33C 109.5
C31 C34 H34A 109.5
C31 C34 H34B 109.5
H34A C34 H34B 109.5
C31 C34 H34C 109.5
H34A C34 H34C 109.5
H34B C34 H34C 109.5
C32 C35 H35A 109.5
C32 C35 H35B 109.5
H35A C35 H35B 109.5
C32 C35 H35C 109.5
H35A C35 H35C 109.5
H35B C35 H35C 109.5
C32 C36 H36A 109.5
C32 C36 H36B 109.5
H36A C36 H36B 109.5
C32 C36 H36C 109.5
H36A C36 H36C 109.5
H36B C36 H36C 109.5
C43 C41 C44 110.9(2)
C43 C41 P2 110.45(17)
C44 C41 P2 108.35(18)
C43 C41 H41 109.0
C44 C41 H41 109.0
P2 C41 H41 109.0
C45 C42 C46 111.3(2)
C45 C42 P2 110.36(19)
C46 C42 P2 113.90(19)
C45 C42 H42 107.0
C46 C42 H42 107.0
P2 C42 H42 107.0
C41 C43 H43A 109.5
C41 C43 H43B 109.5
H43A C43 H43B 109.5
C41 C43 H43C 109.5
H43A C43 H43C 109.5
H43B C43 H43C 109.5
C41 C44 H44A 109.5
C41 C44 H44B 109.5
H44A C44 H44B 109.5
C41 C44 H44C 109.5
H44A C44 H44C 109.5
H44B C44 H44C 109.5
C42 C45 H45A 109.5
C42 C45 H45B 109.5
H45A C45 H45B 109.5
C42 C45 H45C 109.5
H45A C45 H45C 109.5
H45B C45 H45C 109.5
C42 C46 H46A 109.5
C42 C46 H46B 109.5
H46A C46 H46B 109.5
C42 C46 H46C 109.5
H46A C46 H46C 109.5
H46B C46 H46C 109.5
F34 P3 F32 91.77(17)
F34 P3 F36 92.47(17)
F32 P3 F36 89.85(12)
F34 P3 F35 90.9(2)
F32 P3 F35 177.22(19)
F36 P3 F35 90.80(13)
F34 P3 F31 90.00(14)
F32 P3 F31 91.57(10)
F36 P3 F31 177.12(16)
F35 P3 F31 87.67(12)
F34 P3 F33 177.66(15)
F32 P3 F33 89.28(15)
F36 P3 F33 89.62(16)
F35 P3 F33 88.0(2)
F31 P3 F33 87.89(13)

loop_
_geom_bond_atom_site_label_1
_geom_bond_atom_site_label_2
_geom_bond_distance
Ag P2 2.3744(6)
Ag P1 2.3789(6)
P2 C21 1.823(2)
P2 C41 1.836(3)
P2 C42 1.845(3)
C2 C1 1.326(4)
C2 C22 1.488(3)
C2 H2 0.9500
C1 C12 1.494(3)
C1 H1 0.9500
P1 C32 1.826(3)
P1 C11 1.829(3)
P1 C31 1.837(3)
C11 C16 1.393(4)
C11 C12 1.403(3)
C12 C13 1.396(3)
C13 C14 1.381(4)
C13 H13 0.9500
C14 C15 1.386(4)
C14 H14 0.9500
C15 C16 1.377(4)
C15 H15 0.9500
C16 H16 0.9500
C21 C26 1.396(3)
C21 C22 1.408(3)
C22 C23 1.398(3)
C26 C25 1.384(3)
C26 H26 0.9500
C25 C24 1.379(4)
C25 H25 0.9500
C24 C23 1.386(4)
C24 H24 0.9500
C23 H23 0.9500
F31 P3 1.599(2)
C31 C34 1.519(4)
C31 C33 1.529(4)
C31 H31 1.0000
F32 P3 1.578(2)
C32 C36 1.526(5)
C32 C35 1.532(4)
C32 H32 1.0000
F33 P3 1.611(3)
C33 H33A 0.9800
C33 H33B 0.9800
C33 H33C 0.9800
F34 P3 1.548(3)
C34 H34A 0.9800
C34 H34B 0.9800
C34 H34C 0.9800
F35 P3 1.593(2)
C35 H35A 0.9800
C35 H35B 0.9800
C35 H35C 0.9800
F36 P3 1.580(2)
C36 H36A 0.9800
C36 H36B 0.9800
C36 H36C 0.9800
C41 C43 1.523(4)
C41 C44 1.523(3)
C41 H41 1.0000
C42 C45 1.522(4)
C42 C46 1.522(4)
C42 H42 1.0000
C43 H43A 0.9800
C43 H43B 0.9800
C43 H43C 0.9800
C44 H44A 0.9800
C44 H44B 0.9800
C44 H44C 0.9800
C45 H45A 0.9800
C45 H45B 0.9800
C45 H45C 0.9800
C46 H46A 0.9800
C46 H46B 0.9800
C46 H46C 0.9800
